data_2312843
loop_
_publ_author_name
'Kamin, Ashlyn A.'
'Le, Phuong H.'
'Brannan, E. J.'
'Gannon, Paige M.'
'Krajewski, Sebastian'
'Kaminsky, Werner'
'Xiao, Dianne J.'

_publ_section_title
;
 Synthesis and crystal structures of a family of bimetallic complexes with
 phenyl-substituted bridging tetraoxolene ligands.
;
_journal_coeditor_code QF3068
_journal_issue 6
_journal_name_full 'Acta crystallographica. Section C, Structural chemistry'
_journal_paper_doi 10.1107/S2053229625003584
_journal_volume 81
_journal_year 2025
_chemical_formula_iupac '[Ni2 (C18 H10 O4) (C18 H18 N4)2] (B F4)2, 2.5C2 H3 N'
_chemical_formula_moiety 'C54 H46 N8 Ni2 O4 2+, 2(B F4 -), 2.5(C2 H3 N)'
_chemical_formula_sum 'C59 H53.5 B2 F8 N10.5 Ni2 O4'
_chemical_formula_weight 1264.66
_chemical_name_systematic
;(\m~2~-3,6-Dioxo-2,5-diphenylcyclohexa-1,4-diene-1,4-diolato)bis[{tris[(pyridin-2-yl)methyl]amine}nickel(II)] bis(tetrafluoroborate)
acetonitrile 2.5-solvate
;
_space_group_IT_number 2
_space_group_name_Hall '-P 1'
_space_group_name_H-M_alt 'P -1'
_symmetry_cell_setting triclinic
_symmetry_Int_Tables_number 2
_symmetry_space_group_name_Hall '-P 1'
_symmetry_space_group_name_H-M 'P -1'
_atom_sites_solution_hydrogens geom
_atom_sites_solution_primary dual
_atom_sites_solution_secondary difmap
_audit_conform_dict_location ftp://ftp.iucr.org/pub/cif_core.dic
_audit_conform_dict_name cif_core.dic
_audit_conform_dict_version 2.4.5
_audit_creation_date 2022-07-29T12:25:38-00:00
_audit_creation_method 'WinGX routine CIF_UPDATE'
_cell_angle_alpha 74.850(3)
_cell_angle_beta 89.905(5)
_cell_angle_gamma 84.861(3)
_cell_formula_units_Z 1
_cell_length_a 10.3788(6)
_cell_length_b 11.2806(6)
_cell_length_c 12.8562(6)
_cell_measurement_reflns_used 9574
_cell_measurement_temperature 100(2)
_cell_measurement_theta_max 26.83
_cell_measurement_theta_min 2.37
_cell_measurement_wavelength 0.71073
_cell_volume 1446.67(13)
_computing_cell_refinement
;
SAINT (Bruker, 2016)
;
_computing_data_collection
;
APEX2 (Bruker, 2016)
;
_computing_data_reduction
;
SORTAV (Blessing, 1995)
;
_computing_molecular_graphics
;
ORTEP-3 for Windows (Farrugia, 2012)
;
_computing_publication_material
;
WinGX publication routines (Farrugia, 2012)
;
_computing_structure_refinement
;
SHELXL2014 (Sheldrick, 2015<i>b</i>)
;
_computing_structure_solution
;
SHELXS2013 (Sheldrick, 2008)
;
_diffrn_ambient_temperature 100(2)
_diffrn_detector 'APEX-II CCD'
_diffrn_measured_fraction_theta_full 1
_diffrn_measured_fraction_theta_max 0.982
_diffrn_measurement_device '\k-geometry diffractometer'
_diffrn_measurement_device_type 'Bruker APEXII'
_diffrn_measurement_method '\f or \w oscillation scans'
_diffrn_orient_matrix_UB_11 -0.025594
_diffrn_orient_matrix_UB_12 -0.023691
_diffrn_orient_matrix_UB_13 -0.043036
_diffrn_orient_matrix_UB_21 0.068095
_diffrn_orient_matrix_UB_22 -0.046004
_diffrn_orient_matrix_UB_23 0.00247
_diffrn_orient_matrix_UB_31 -0.056702
_diffrn_orient_matrix_UB_32 -0.034629
_diffrn_orient_matrix_UB_33 0.046853
_diffrn_radiation_monochromator graphite
_diffrn_radiation_probe x-ray
_diffrn_radiation_type MoK\a
_diffrn_radiation_wavelength 0.71073
_diffrn_reflns_av_R_equivalents 0.0215
_diffrn_reflns_av_unetI/netI 0.0315
_diffrn_reflns_Laue_measured_fraction_full 1
_diffrn_reflns_Laue_measured_fraction_max 0.982
_diffrn_reflns_limit_h_max 13
_diffrn_reflns_limit_h_min -13
_diffrn_reflns_limit_k_max 15
_diffrn_reflns_limit_k_min -15
_diffrn_reflns_limit_l_max 17
_diffrn_reflns_limit_l_min -17
_diffrn_reflns_number 14105
_diffrn_reflns_point_group_measured_fraction_full 1
_diffrn_reflns_point_group_measured_fraction_max 0.982
_diffrn_reflns_theta_full 25
_diffrn_reflns_theta_max 28.522
_diffrn_reflns_theta_min 1.641
_diffrn_source 'sealed x-ray tube'
_diffrn_standards_number 0
_exptl_absorpt_coefficient_mu 0.734
_exptl_absorpt_correction_T_max 0.746
_exptl_absorpt_correction_T_min 0.667
_exptl_absorpt_correction_type multi-scan
_exptl_absorpt_process_details
;
(SADABS; Bruker, 2016)
;
_exptl_crystal_colour brown
_exptl_crystal_density_diffrn 1.452
_exptl_crystal_density_method 'not measured'
_exptl_crystal_description shard
_exptl_crystal_F_000 651
_exptl_crystal_size_max 0.58
_exptl_crystal_size_mid 0.19
_exptl_crystal_size_min 0.08
_refine_diff_density_max 0.481
_refine_diff_density_min -0.489
_refine_diff_density_rms 0.062
_refine_ls_extinction_method none
_refine_ls_goodness_of_fit_ref 1.035
_refine_ls_hydrogen_treatment constr
_refine_ls_matrix_type full
_refine_ls_number_constraints 0
_refine_ls_number_parameters 516
_refine_ls_number_reflns 7210
_refine_ls_number_restraints 51
_refine_ls_restrained_S_all 1.035
_refine_ls_R_factor_all 0.0543
_refine_ls_R_factor_gt 0.0388
_refine_ls_shift/su_max 0
_refine_ls_shift/su_mean 0
_refine_ls_structure_factor_coef Fsqd
_refine_ls_weighting_details 'w=1/[\s^2^(Fo^2^)+(0.0469P)^2^+1.0251P] where P=(Fo^2^+2Fc^2^)/3'
_refine_ls_weighting_scheme calc
_refine_ls_wR_factor_gt 0.0941
_refine_ls_wR_factor_ref 0.1036
_reflns_Friedel_coverage 0
_reflns_number_gt 5842
_reflns_number_total 7210
_reflns_threshold_expression 'I > 2\s(I)'
_cod_data_source_file qf3068sup1.cif
_cod_data_source_block Ni2TPA2Ph2dhbqBF42
_cod_original_formula_sum 'C59 H53.50 B2 F8 N10.50 Ni2 O4'
_cod_database_code 2312843
_shelx_estimated_absorpt_t_min 0.676
_shelx_estimated_absorpt_t_max 0.944

loop_
_symmetry_equiv_pos_as_xyz
'x, y, z'
'-x, -y, -z'

loop_
_atom_site_label
_atom_site_type_symbol
_atom_site_fract_x
_atom_site_fract_y
_atom_site_fract_z
_atom_site_U_iso_or_equiv
_atom_site_adp_type
_atom_site_occupancy
_atom_site_site_symmetry_order
_atom_site_calc_flag
_atom_site_refinement_flags_posn
_atom_site_refinement_flags_adp
_atom_site_refinement_flags_occupancy
_atom_site_disorder_assembly
_atom_site_disorder_group
C1 C 0.06597(17) 0.55491(16) 0.90630(14) 0.0191(3) Uani 1 1 d . . . . .
C2 C 0.07143(16) 0.60043(16) 1.00851(15) 0.0194(3) Uani 1 1 d . . . . .
C3 C 0.00194(17) 0.54515(16) 1.09878(15) 0.0199(3) Uani 1 1 d . . . . .
C4 C 0.00067(18) 0.58561(16) 1.19983(15) 0.0213(4) Uani 1 1 d . . . . .
C5 C 0.1140(2) 0.5909(2) 1.25458(18) 0.0329(5) Uani 1 1 d . . . . .
H5 H 0.1952 0.5715 1.2258 0.039 Uiso 1 1 calc R U . . .
C6 C 0.1100(2) 0.6242(3) 1.3510(2) 0.0434(6) Uani 1 1 d . . . . .
H6 H 0.1885 0.6272 1.3878 0.052 Uiso 1 1 calc R U . . .
C7 C -0.0064(2) 0.6528(2) 1.39408(19) 0.0403(6) Uani 1 1 d . . . . .
H7 H -0.0086 0.6741 1.4609 0.048 Uiso 1 1 calc R U . . .
C8 C -0.1200(2) 0.6503(2) 1.33933(19) 0.0352(5) Uani 1 1 d . . . . .
H8 H -0.2007 0.6719 1.3677 0.042 Uiso 1 1 calc R U . . .
C9 C -0.11687(19) 0.61657(18) 1.24347(17) 0.0270(4) Uani 1 1 d . . . . .
H9 H -0.1957 0.6144 1.2068 0.032 Uiso 1 1 calc R U . . .
C10 C -0.0792(2) 0.8698(2) 0.7898(2) 0.0485(7) Uani 1 1 d . . . . .
H10 H -0.0928 0.7945 0.7732 0.058 Uiso 1 1 calc R U . . .
C11 C -0.1795(2) 0.9614(2) 0.7737(3) 0.0575(8) Uani 1 1 d . . . . .
H11 H -0.2617 0.9487 0.7483 0.069 Uiso 1 1 calc R U . . .
C12 C -0.1592(3) 1.0717(2) 0.7948(3) 0.0568(8) Uani 1 1 d . . . . .
H12 H -0.2264 1.1371 0.7823 0.068 Uiso 1 1 calc R U . . .
C13 C -0.0394(2) 1.0861(2) 0.8346(3) 0.0496(7) Uani 1 1 d . . . . .
H13 H -0.0233 1.1616 0.8497 0.06 Uiso 1 1 calc R U . . .
C14 C 0.0561(2) 0.9896(2) 0.8520(2) 0.0401(5) Uani 1 1 d . . . . .
C15 C 0.1854(2) 0.9937(2) 0.9036(2) 0.0389(5) Uani 1 1 d . . . . .
H15A H 0.2081 1.08 0.8861 0.047 Uiso 1 1 calc R U . . .
H15B H 0.1797 0.9639 0.9829 0.047 Uiso 1 1 calc R U . . .
C16 C 0.39402(19) 0.86792(19) 0.94519(17) 0.0279(4) Uani 1 1 d . . . . .
H16A H 0.3588 0.8448 1.0186 0.033 Uiso 1 1 calc R U . . .
H16B H 0.4541 0.932 0.9424 0.033 Uiso 1 1 calc R U . . .
C17 C 0.46550(18) 0.75667(18) 0.92062(15) 0.0237(4) Uani 1 1 d . . . . .
C18 C 0.5969(2) 0.7272(2) 0.93814(16) 0.0309(4) Uani 1 1 d . . . . .
H18 H 0.648 0.7787 0.9654 0.037 Uiso 1 1 calc R U . . .
C19 C 0.6529(2) 0.6214(2) 0.91533(18) 0.0370(5) Uani 1 1 d . . . . .
H19 H 0.7433 0.5993 0.9268 0.044 Uiso 1 1 calc R U . . .
C20 C 0.5770(2) 0.5479(2) 0.87579(18) 0.0345(5) Uani 1 1 d . . . . .
H20 H 0.6138 0.4746 0.8599 0.041 Uiso 1 1 calc R U . . .
C21 C 0.4467(2) 0.58334(17) 0.85996(15) 0.0257(4) Uani 1 1 d . . . . .
H21 H 0.394 0.5334 0.8324 0.031 Uiso 1 1 calc R U . . .
N4 N 0.2681(3) 0.8201(4) 0.6840(4) 0.0199(7) Uani 0.5 1 d D . P A 1
C22 C 0.3470(6) 0.9820(10) 0.7509(7) 0.0243(12) Uani 0.5 1 d D . P A 1
H22A H 0.3022 1.0658 0.7244 0.029 Uiso 0.5 1 calc R U P A 1
H22B H 0.4393 0.9912 0.7627 0.029 Uiso 0.5 1 calc R U P A 1
C23 C 0.3377(3) 0.9168(3) 0.6654(3) 0.0223(6) Uani 0.5 1 d D . P A 1
C24 C 0.4011(3) 0.9572(3) 0.5688(3) 0.0300(9) Uani 0.5 1 d D . P A 1
H24 H 0.4504 1.0264 0.557 0.036 Uiso 0.5 1 calc R U P A 1
C25 C 0.3909(4) 0.8949(4) 0.4910(3) 0.0348(10) Uani 0.5 1 d D . P A 1
H25 H 0.4333 0.9203 0.4243 0.042 Uiso 0.5 1 calc R U P A 1
C26 C 0.3177(4) 0.7943(4) 0.5109(3) 0.0331(9) Uani 0.5 1 d D . P A 1
H26 H 0.309 0.7502 0.458 0.04 Uiso 0.5 1 calc R U P A 1
C27 C 0.2583(4) 0.7596(3) 0.6078(3) 0.0252(8) Uani 0.5 1 d D . P A 1
H27 H 0.2088 0.6905 0.6215 0.03 Uiso 0.5 1 calc R U P A 1
N4B N 0.2216(3) 0.8382(4) 0.6957(4) 0.0199(7) Uani 0.5 1 d D . P A 2
C22B C 0.3247(6) 0.9830(10) 0.7686(7) 0.0243(12) Uani 0.5 1 d D . P A 2
H22C H 0.4201 0.971 0.7652 0.029 Uiso 0.5 1 calc R U P A 2
H22D H 0.3004 1.0716 0.7619 0.029 Uiso 0.5 1 calc R U P A 2
C23B C 0.2670(3) 0.9493(3) 0.6766(3) 0.0223(6) Uani 0.5 1 d D . P A 2
C24B C 0.2604(4) 1.0302(4) 0.5747(3) 0.0362(10) Uani 0.5 1 d D . P A 2
H24B H 0.293 1.1086 0.5628 0.043 Uiso 0.5 1 calc R U P A 2
C25B C 0.2065(4) 0.9959(4) 0.4916(4) 0.0535(15) Uani 0.5 1 d D . P A 2
H25B H 0.201 1.0503 0.4212 0.064 Uiso 0.5 1 calc R U P A 2
C26B C 0.1596(4) 0.8806(4) 0.5106(4) 0.0503(14) Uani 0.5 1 d D . P A 2
H26B H 0.1222 0.855 0.4536 0.06 Uiso 0.5 1 calc R U P A 2
C27B C 0.1685(4) 0.8045(4) 0.6135(3) 0.0328(10) Uani 0.5 1 d D . P A 2
H27B H 0.1363 0.7259 0.6271 0.039 Uiso 0.5 1 calc R U P A 2
N5 N 0.7328(9) 0.7347(6) 0.6494(5) 0.135(4) Uani 0.580(4) 1 d D . P B 1
C28 C 0.6764(8) 0.6706(6) 0.6176(4) 0.078(2) Uani 0.580(4) 1 d D . P B 1
C29 C 0.6088(8) 0.5844(6) 0.5801(6) 0.0776(17) Uani 0.580(4) 1 d D . P B 1
H29A H 0.6554 0.5632 0.5201 0.116 Uiso 0.580(4) 1 calc R U P B 1
H29B H 0.5214 0.6213 0.5555 0.116 Uiso 0.580(4) 1 calc R U P B 1
H29C H 0.6033 0.5097 0.6388 0.116 Uiso 0.580(4) 1 calc R U P B 1
N6 N 0.5654(6) 0.8177(5) 0.6526(4) 0.0549(17) Uani 0.420(4) 1 d D . P B 2
C30 C 0.5622(8) 0.7395(6) 0.6156(5) 0.0536(19) Uani 0.420(4) 1 d D . P B 2
C31 C 0.5566(12) 0.6395(8) 0.5667(8) 0.0776(17) Uani 0.420(4) 1 d D . P B 2
H31A H 0.4726 0.6059 0.5805 0.116 Uiso 0.420(4) 1 calc R U P B 2
H31B H 0.6258 0.5748 0.5974 0.116 Uiso 0.420(4) 1 calc R U P B 2
H31C H 0.5677 0.6695 0.4888 0.116 Uiso 0.420(4) 1 calc R U P B 2
N1 N 0.28739(16) 0.91684(14) 0.86546(14) 0.0254(3) Uani 1 1 d . . . . .
N2 N 0.03732(18) 0.88315(16) 0.82834(19) 0.0405(5) Uani 1 1 d . . . . .
N3 N 0.39139(15) 0.68571(14) 0.88199(12) 0.0212(3) Uani 1 1 d . . . . .
O1 O 0.12547(13) 0.61524(11) 0.82697(10) 0.0230(3) Uani 1 1 d . . . . .
O2 O 0.14101(12) 0.68784(12) 1.00308(11) 0.0237(3) Uani 1 1 d . . . . .
B1 B 0.5055(5) 0.7309(5) 0.2431(6) 0.0295(8) Uani 0.753(3) 1 d D . P C 1
F1 F 0.5755(2) 0.8010(2) 0.16134(17) 0.0419(6) Uani 0.753(3) 1 d D . P C 1
F2 F 0.57376(18) 0.6210(2) 0.29271(17) 0.0587(7) Uani 0.753(3) 1 d D . P C 1
F3 F 0.39250(18) 0.70674(18) 0.1993(2) 0.0462(6) Uani 0.753(3) 1 d D . P C 1
F4 F 0.4709(4) 0.8006(2) 0.3149(2) 0.0754(11) Uani 0.753(3) 1 d D . P C 1
B2 B 0.4974(14) 0.7509(16) 0.2511(18) 0.0295(8) Uani 0.247(3) 1 d D . P C 2
F5 F 0.5622(5) 0.7535(6) 0.3432(4) 0.0310(14) Uani 0.247(3) 1 d D . P C 2
F6 F 0.5756(7) 0.7213(13) 0.1747(8) 0.086(4) Uani 0.247(3) 1 d D . P C 2
F7 F 0.3944(6) 0.6815(7) 0.2762(7) 0.0508(19) Uani 0.247(3) 1 d D . P C 2
F8 F 0.4436(6) 0.8697(6) 0.2068(6) 0.060(2) Uani 0.247(3) 1 d D . P C 2
Ni1 Ni 0.20334(2) 0.76215(2) 0.84799(2) 0.02200(8) Uani 1 1 d . . . A 2
N7 N 0.1122(15) 1.1100(15) 0.5191(14) 0.103(4) Uani 0.25 1 d D U P D -1
C32 C 0.042(5) 1.046(4) 0.505(4) 0.091(5) Uani 0.25 1 d D U P D -1
C33 C -0.038(4) 0.956(4) 0.487(3) 0.071(5) Uani 0.25 1 d D U P D -1
H33A H -0.0203 0.9414 0.4159 0.107 Uiso 0.25 1 calc R U P D -1
H33B H -0.1296 0.986 0.4888 0.107 Uiso 0.25 1 calc R U P D -1
H33C H -0.0201 0.8785 0.5429 0.107 Uiso 0.25 1 calc R U P D -1

loop_
_atom_site_aniso_label
_atom_site_aniso_U_11
_atom_site_aniso_U_22
_atom_site_aniso_U_33
_atom_site_aniso_U_23
_atom_site_aniso_U_13
_atom_site_aniso_U_12
C1 0.0161(8) 0.0149(8) 0.0271(9) -0.0076(7) -0.0031(6) 0.0006(6)
C2 0.0136(8) 0.0166(8) 0.0302(9) -0.0106(7) -0.0022(7) -0.0003(6)
C3 0.0144(8) 0.0173(8) 0.0304(9) -0.0105(7) -0.0017(7) -0.0015(7)
C4 0.0208(9) 0.0166(8) 0.0296(9) -0.0106(7) 0.0021(7) -0.0051(7)
C5 0.0218(10) 0.0440(12) 0.0419(12) -0.0265(10) 0.0023(8) -0.0052(9)
C6 0.0345(12) 0.0633(16) 0.0468(14) -0.0363(12) -0.0015(10) -0.0148(12)
C7 0.0495(14) 0.0440(13) 0.0396(12) -0.0284(11) 0.0113(10) -0.0177(11)
C8 0.0341(11) 0.0346(11) 0.0453(13) -0.0222(10) 0.0179(9) -0.0128(9)
C9 0.0216(9) 0.0248(9) 0.0386(11) -0.0135(8) 0.0061(8) -0.0080(8)
C10 0.0310(12) 0.0258(11) 0.085(2) -0.0068(12) -0.0180(12) -0.0057(10)
C11 0.0258(12) 0.0376(13) 0.097(2) 0.0031(14) -0.0136(13) -0.0032(11)
C12 0.0301(13) 0.0302(12) 0.098(2) 0.0020(13) 0.0025(13) 0.0075(10)
C13 0.0366(13) 0.0217(10) 0.088(2) -0.0118(12) 0.0074(13) 0.0012(10)
C14 0.0278(11) 0.0209(10) 0.0734(17) -0.0156(10) -0.0020(11) -0.0023(9)
C15 0.0288(11) 0.0252(10) 0.0710(17) -0.0273(11) 0.0006(10) -0.0034(9)
C16 0.0246(10) 0.0303(10) 0.0342(10) -0.0168(8) -0.0024(8) -0.0073(8)
C17 0.0232(9) 0.0269(9) 0.0210(9) -0.0055(7) 0.0018(7) -0.0057(8)
C18 0.0237(10) 0.0379(11) 0.0287(10) -0.0032(8) 0.0009(8) -0.0061(9)
C19 0.0222(10) 0.0413(12) 0.0389(12) 0.0029(10) 0.0055(9) 0.0024(9)
C20 0.0347(12) 0.0277(10) 0.0359(11) -0.0010(8) 0.0150(9) 0.0022(9)
C21 0.0311(10) 0.0206(9) 0.0236(9) -0.0025(7) 0.0088(8) -0.0037(8)
N4 0.021(2) 0.0194(15) 0.0202(12) -0.0046(9) 0.0034(16) -0.0080(17)
C22 0.023(2) 0.0238(10) 0.030(3) -0.0102(15) 0.013(2) -0.0134(16)
C23 0.0246(16) 0.0180(14) 0.0229(12) -0.0014(10) 0.0001(13) -0.0066(13)
C24 0.038(2) 0.0245(19) 0.0269(19) -0.0012(15) 0.0068(16) -0.0163(17)
C25 0.046(3) 0.035(2) 0.0238(19) -0.0041(16) 0.0089(18) -0.016(2)
C26 0.046(3) 0.036(2) 0.0218(19) -0.0113(16) 0.0045(17) -0.016(2)
C27 0.027(2) 0.0232(18) 0.0264(19) -0.0065(15) -0.0022(16) -0.0093(17)
N4B 0.021(2) 0.0194(15) 0.0202(12) -0.0046(9) 0.0034(16) -0.0080(17)
C22B 0.023(2) 0.0238(10) 0.030(3) -0.0102(15) 0.013(2) -0.0134(16)
C23B 0.0246(16) 0.0180(14) 0.0229(12) -0.0014(10) 0.0001(13) -0.0066(13)
C24B 0.053(3) 0.029(2) 0.025(2) 0.0004(16) -0.0018(18) -0.022(2)
C25B 0.085(4) 0.046(3) 0.026(2) 0.006(2) -0.006(2) -0.034(3)
C26B 0.080(4) 0.046(3) 0.027(2) -0.004(2) -0.006(2) -0.035(3)
C27B 0.048(3) 0.029(2) 0.024(2) -0.0055(16) 0.0017(18) -0.019(2)
N5 0.241(10) 0.087(4) 0.073(4) 0.018(3) -0.045(5) -0.107(6)
C28 0.117(6) 0.064(4) 0.050(3) 0.006(3) -0.001(3) -0.049(4)
C29 0.116(6) 0.053(4) 0.058(3) -0.008(3) -0.017(3) 0.009(3)
N6 0.071(4) 0.046(3) 0.040(3) 0.007(2) 0.011(3) -0.021(3)
C30 0.078(5) 0.045(4) 0.026(3) 0.006(3) 0.016(3) 0.012(4)
C31 0.116(6) 0.053(4) 0.058(3) -0.008(3) -0.017(3) 0.009(3)
N1 0.0235(8) 0.0188(7) 0.0374(9) -0.0126(7) -0.0019(7) -0.0055(6)
N2 0.0274(10) 0.0198(8) 0.0740(14) -0.0119(9) -0.0124(9) -0.0018(7)
N3 0.0236(8) 0.0201(7) 0.0197(7) -0.0039(6) 0.0039(6) -0.0046(6)
O1 0.0272(7) 0.0176(6) 0.0262(7) -0.0070(5) -0.0002(5) -0.0080(5)
O2 0.0204(6) 0.0229(6) 0.0336(7) -0.0150(5) 0.0026(5) -0.0091(5)
B1 0.0249(13) 0.034(2) 0.0352(17) -0.0147(15) 0.0048(11) -0.0123(14)
F1 0.0503(13) 0.0552(13) 0.0263(9) -0.0132(9) 0.0089(8) -0.0309(12)
F2 0.0273(10) 0.0740(15) 0.0567(13) 0.0123(11) -0.0027(8) 0.0031(10)
F3 0.0245(9) 0.0393(11) 0.0742(17) -0.0111(11) -0.0085(10) -0.0109(8)
F4 0.130(3) 0.0652(17) 0.0514(15) -0.0350(13) 0.0460(17) -0.0606(19)
B2 0.0249(13) 0.034(2) 0.0352(17) -0.0147(15) 0.0048(11) -0.0123(14)
F5 0.024(3) 0.051(3) 0.018(2) -0.003(2) 0.0005(19) -0.018(2)
F6 0.024(3) 0.190(13) 0.075(6) -0.091(8) 0.004(3) 0.003(6)
F7 0.032(3) 0.060(4) 0.074(5) -0.034(4) 0.006(3) -0.021(3)
F8 0.046(4) 0.052(4) 0.072(5) 0.006(3) -0.021(3) -0.017(3)
Ni1 0.02162(13) 0.01503(12) 0.03080(14) -0.00747(9) -0.00313(9) -0.00504(9)
N7 0.095(10) 0.105(10) 0.124(10) -0.069(8) -0.017(8) 0.021(8)
C32 0.084(9) 0.103(9) 0.089(10) -0.036(8) -0.015(8) 0.006(8)
C33 0.071(8) 0.096(9) 0.039(7) -0.004(7) -0.009(6) -0.005(8)

loop_
_atom_type_symbol
_atom_type_description
_atom_type_scat_dispersion_real
_atom_type_scat_dispersion_imag
_atom_type_scat_source
C C 0.0033 0.0016 'International Tables Vol C Tables 4.2.6.8 and 6.1.1.4'
H H 0 0 'International Tables Vol C Tables 4.2.6.8 and 6.1.1.4'
N N 0.0061 0.0033 'International Tables Vol C Tables 4.2.6.8 and 6.1.1.4'
O O 0.0106 0.006 'International Tables Vol C Tables 4.2.6.8 and 6.1.1.4'
B B 0.0013 0.0007 'International Tables Vol C Tables 4.2.6.8 and 6.1.1.4'
F F 0.0171 0.0103 'International Tables Vol C Tables 4.2.6.8 and 6.1.1.4'
Ni Ni 0.3393 1.1124 'International Tables Vol C Tables 4.2.6.8 and 6.1.1.4'

loop_
_geom_angle_atom_site_label_1
_geom_angle_atom_site_label_2
_geom_angle_atom_site_label_3
_geom_angle
_geom_angle_site_symmetry_1
_geom_angle_site_symmetry_3
_geom_angle_publ_flag
O1 C1 C3 122.61(16) . 2_567 ?
O1 C1 C2 115.23(14) . . ?
C3 C1 C2 122.15(16) 2_567 . ?
O2 C2 C3 124.91(16) . . ?
O2 C2 C1 115.24(16) . . ?
C3 C2 C1 119.86(14) . . ?
C2 C3 C1 117.92(16) . 2_567 ?
C2 C3 C4 122.93(15) . . ?
C1 C3 C4 119.12(16) 2_567 . ?
C5 C4 C9 118.29(17) . . ?
C5 C4 C3 121.68(17) . . ?
C9 C4 C3 120.01(16) . . ?
C4 C5 C6 120.6(2) . . ?
C4 C5 H5 119.7 . . ?
C6 C5 H5 119.7 . . ?
C7 C6 C5 120.7(2) . . ?
C7 C6 H6 119.7 . . ?
C5 C6 H6 119.7 . . ?
C6 C7 C8 119.4(2) . . ?
C6 C7 H7 120.3 . . ?
C8 C7 H7 120.3 . . ?
C7 C8 C9 120.3(2) . . ?
C7 C8 H8 119.9 . . ?
C9 C8 H8 119.9 . . ?
C8 C9 C4 120.80(19) . . ?
C8 C9 H9 119.6 . . ?
C4 C9 H9 119.6 . . ?
N2 C10 C11 122.2(2) . . ?
N2 C10 H10 118.9 . . ?
C11 C10 H10 118.9 . . ?
C12 C11 C10 119.1(2) . . ?
C12 C11 H11 120.5 . . ?
C10 C11 H11 120.5 . . ?
C11 C12 C13 119.0(2) . . ?
C11 C12 H12 120.5 . . ?
C13 C12 H12 120.5 . . ?
C14 C13 C12 119.2(2) . . ?
C14 C13 H13 120.4 . . ?
C12 C13 H13 120.4 . . ?
N2 C14 C13 121.7(2) . . ?
N2 C14 C15 115.70(19) . . ?
C13 C14 C15 122.5(2) . . ?
N1 C15 C14 111.04(18) . . ?
N1 C15 H15A 109.4 . . ?
C14 C15 H15A 109.4 . . ?
N1 C15 H15B 109.4 . . ?
C14 C15 H15B 109.4 . . ?
H15A C15 H15B 108 . . ?
N1 C16 C17 109.43(15) . . ?
N1 C16 H16A 109.8 . . ?
C17 C16 H16A 109.8 . . ?
N1 C16 H16B 109.8 . . ?
C17 C16 H16B 109.8 . . ?
H16A C16 H16B 108.2 . . ?
N3 C17 C18 121.83(19) . . ?
N3 C17 C16 115.00(16) . . ?
C18 C17 C16 123.16(18) . . ?
C17 C18 C19 118.7(2) . . ?
C17 C18 H18 120.6 . . ?
C19 C18 H18 120.6 . . ?
C18 C19 C20 119.7(2) . . ?
C18 C19 H19 120.1 . . ?
C20 C19 H19 120.1 . . ?
C21 C20 C19 118.3(2) . . ?
C21 C20 H20 120.8 . . ?
C19 C20 H20 120.8 . . ?
N3 C21 C20 122.44(19) . . ?
N3 C21 H21 118.8 . . ?
C20 C21 H21 118.8 . . ?
C23 N4 C27 119.3(4) . . ?
C23 C22 N1 115.9(8) . . ?
C23 C22 H22A 108.3 . . ?
N1 C22 H22A 108.3 . . ?
C23 C22 H22B 108.3 . . ?
N1 C22 H22B 108.3 . . ?
H22A C22 H22B 107.4 . . ?
N4 C23 C24 121.9(4) . . ?
N4 C23 C22 118.2(6) . . ?
C24 C23 C22 119.8(5) . . ?
C25 C24 C23 118.5(3) . . ?
C25 C24 H24 120.7 . . ?
C23 C24 H24 120.7 . . ?
C24 C25 C26 119.2(4) . . ?
C24 C25 H25 120.4 . . ?
C26 C25 H25 120.4 . . ?
C27 C26 C25 119.1(4) . . ?
C27 C26 H26 120.5 . . ?
C25 C26 H26 120.5 . . ?
N4 C27 C26 121.9(4) . . ?
N4 C27 H27 119 . . ?
C26 C27 H27 119 . . ?
C23B N4B C27B 119.0(4) . . ?
C23B N4B Ni1 112.8(3) . . ?
C27B N4B Ni1 126.5(3) . . ?
N1 C22B C23B 113.6(8) . . ?
N1 C22B H22C 108.8 . . ?
C23B C22B H22C 108.8 . . ?
N1 C22B H22D 108.8 . . ?
C23B C22B H22D 108.8 . . ?
H22C C22B H22D 107.7 . . ?
N4B C23B C24B 121.7(4) . . ?
N4B C23B C22B 117.5(6) . . ?
C24B C23B C22B 120.8(5) . . ?
C25B C24B C23B 119.2(4) . . ?
C25B C24B H24B 120.4 . . ?
C23B C24B H24B 120.4 . . ?
C24B C25B C26B 119.5(4) . . ?
C24B C25B H25B 120.2 . . ?
C26B C25B H25B 120.2 . . ?
C27B C26B C25B 118.6(4) . . ?
C27B C26B H26B 120.7 . . ?
C25B C26B H26B 120.7 . . ?
N4B C27B C26B 122.0(4) . . ?
N4B C27B H27B 119 . . ?
C26B C27B H27B 119 . . ?
N5 C28 C29 177.3(9) . . ?
C28 C29 H29A 109.5 . . ?
C28 C29 H29B 109.5 . . ?
H29A C29 H29B 109.5 . . ?
C28 C29 H29C 109.5 . . ?
H29A C29 H29C 109.5 . . ?
H29B C29 H29C 109.5 . . ?
N6 C30 C31 179.2(9) . . ?
C30 C31 H31A 109.5 . . ?
C30 C31 H31B 109.5 . . ?
H31A C31 H31B 109.5 . . ?
C30 C31 H31C 109.5 . . ?
H31A C31 H31C 109.5 . . ?
H31B C31 H31C 109.5 . . ?
C22B N1 C15 107.5(3) . . ?
C22B N1 C16 114.5(3) . . ?
C15 N1 C16 112.96(17) . . ?
C15 N1 C22 114.8(3) . . ?
C16 N1 C22 109.1(2) . . ?
C22B N1 Ni1 109.8(4) . . ?
C15 N1 Ni1 106.64(12) . . ?
C16 N1 Ni1 105.08(11) . . ?
C10 N2 C14 118.8(2) . . ?
C10 N2 Ni1 127.99(16) . . ?
C14 N2 Ni1 113.10(15) . . ?
C21 N3 C17 118.98(17) . . ?
C21 N3 Ni1 127.42(13) . . ?
C17 N3 Ni1 113.23(13) . . ?
C1 O1 Ni1 115.94(11) . . ?
C2 O2 Ni1 112.75(11) . . ?
F2 B1 F3 108.6(3) . . ?
F2 B1 F1 111.5(3) . . ?
F3 B1 F1 108.8(5) . . ?
F2 B1 F4 112.2(6) . . ?
F3 B1 F4 107.3(4) . . ?
F1 B1 F4 108.4(3) . . ?
F6 B2 F7 114.4(12) . . ?
F6 B2 F5 113.9(11) . . ?
F7 B2 F5 110.3(16) . . ?
F6 B2 F8 106.1(17) . . ?
F7 B2 F8 105.2(11) . . ?
F5 B2 F8 106.1(11) . . ?
N4B Ni1 O1 95.14(14) . . ?
N4B Ni1 N3 98.03(11) . . ?
O1 Ni1 N3 98.76(6) . . ?
N4B Ni1 N2 83.13(12) . . ?
O1 Ni1 N2 98.80(6) . . ?
N3 Ni1 N2 162.22(7) . . ?
N4B Ni1 O2 167.51(11) . . ?
O1 Ni1 O2 79.91(5) . . ?
N3 Ni1 O2 94.07(6) . . ?
N2 Ni1 O2 86.29(7) . . ?
N4B Ni1 N1 83.27(15) . . ?
O1 Ni1 N1 178.28(6) . . ?
N3 Ni1 N1 80.83(6) . . ?
N2 Ni1 N1 81.70(7) . . ?
O2 Ni1 N1 101.78(6) . . ?
N7 C32 C33 175(4) . . ?
C32 C33 H33A 109.5 . . ?
C32 C33 H33B 109.5 . . ?
H33A C33 H33B 109.5 . . ?
C32 C33 H33C 109.5 . . ?
H33A C33 H33C 109.5 . . ?
H33B C33 H33C 109.5 . . ?

loop_
_geom_bond_atom_site_label_1
_geom_bond_atom_site_label_2
_geom_bond_distance
_geom_bond_site_symmetry_2
_geom_bond_publ_flag
C1 O1 1.263(2) . ?
C1 C3 1.399(2) 2_567 ?
C1 C2 1.534(2) . ?
C2 O2 1.261(2) . ?
C2 C3 1.398(3) . ?
C3 C1 1.399(2) 2_567 ?
C3 C4 1.485(2) . ?
C4 C5 1.386(3) . ?
C4 C9 1.396(3) . ?
C5 C6 1.386(3) . ?
C5 H5 0.95 . ?
C6 C7 1.376(3) . ?
C6 H6 0.95 . ?
C7 C8 1.380(3) . ?
C7 H7 0.95 . ?
C8 C9 1.381(3) . ?
C8 H8 0.95 . ?
C9 H9 0.95 . ?
C10 N2 1.343(3) . ?
C10 C11 1.375(4) . ?
C10 H10 0.95 . ?
C11 C12 1.375(4) . ?
C11 H11 0.95 . ?
C12 C13 1.383(4) . ?
C12 H12 0.95 . ?
C13 C14 1.378(3) . ?
C13 H13 0.95 . ?
C14 N2 1.343(3) . ?
C14 C15 1.508(3) . ?
C15 N1 1.473(3) . ?
C15 H15A 0.99 . ?
C15 H15B 0.99 . ?
C16 N1 1.476(3) . ?
C16 C17 1.505(3) . ?
C16 H16A 0.99 . ?
C16 H16B 0.99 . ?
C17 N3 1.341(2) . ?
C17 C18 1.380(3) . ?
C18 C19 1.380(3) . ?
C18 H18 0.95 . ?
C19 C20 1.381(3) . ?
C19 H19 0.95 . ?
C20 C21 1.375(3) . ?
C20 H20 0.95 . ?
C21 N3 1.340(2) . ?
C21 H21 0.95 . ?
N4 C23 1.332(6) . ?
N4 C27 1.341(6) . ?
C22 C23 1.481(9) . ?
C22 N1 1.614(11) . ?
C22 H22A 0.99 . ?
C22 H22B 0.99 . ?
C23 C24 1.391(5) . ?
C24 C25 1.375(6) . ?
C24 H24 0.95 . ?
C25 C26 1.391(5) . ?
C25 H25 0.95 . ?
C26 C27 1.367(5) . ?
C26 H26 0.95 . ?
C27 H27 0.95 . ?
N4B C23B 1.341(6) . ?
N4B C27B 1.346(6) . ?
N4B Ni1 1.937(5) . ?
C22B N1 1.350(11) . ?
C22B C23B 1.477(8) . ?
C22B H22C 0.99 . ?
C22B H22D 0.99 . ?
C23B C24B 1.384(5) . ?
C24B C25B 1.365(6) . ?
C24B H24B 0.95 . ?
C25B C26B 1.391(6) . ?
C25B H25B 0.95 . ?
C26B C27B 1.374(6) . ?
C26B H26B 0.95 . ?
C27B H27B 0.95 . ?
N5 C28 1.123(7) . ?
C28 C29 1.428(8) . ?
C29 H29A 0.98 . ?
C29 H29B 0.98 . ?
C29 H29C 0.98 . ?
N6 C30 1.110(8) . ?
C30 C31 1.432(10) . ?
C31 H31A 0.98 . ?
C31 H31B 0.98 . ?
C31 H31C 0.98 . ?
N1 Ni1 2.0820(15) . ?
N2 Ni1 2.0727(19) . ?
N3 Ni1 2.0611(16) . ?
O1 Ni1 1.9868(12) . ?
O2 Ni1 2.0774(14) . ?
B1 F2 1.370(7) . ?
B1 F3 1.381(5) . ?
B1 F1 1.387(7) . ?
B1 F4 1.388(5) . ?
B2 F6 1.362(18) . ?
B2 F7 1.370(15) . ?
B2 F5 1.37(2) . ?
B2 F8 1.378(18) . ?
N7 C32 1.124(8) . ?
C32 C33 1.430(8) . ?
C33 H33A 0.98 . ?
C33 H33B 0.98 . ?
C33 H33C 0.98 . ?

_cod_database_fobs_code 2312843
